data_4346101
loop_
_publ_author_name
'Brown, Jessie L.'
'Jones, Matthew B.'
'Gaunt, Andrew J.'
'Scott, Brian L.'
'MacBeth, Cora E.'
'Gordon, John C.'

_publ_section_title
;
 Lanthanide(III) di- and tetra-nuclear complexes supported by a chelating
 tripodal tris(amidate) ligand.
;
_journal_issue 8
_journal_name_full 'Inorganic chemistry'
_journal_page_first 4064
_journal_page_last 4075
_journal_paper_doi 10.1021/acs.inorgchem.5b00299
_journal_volume 54
_journal_year 2015
_chemical_formula_sum 'C81 H113 N11 Nd2 O9'
_chemical_formula_weight 1673.30
_space_group_IT_number 2
_space_group_name_Hall '-P 1'
_space_group_name_H-M_alt 'P -1'
_symmetry_cell_setting triclinic
_symmetry_space_group_name_H-M 'P -1'
_atom_sites_solution_hydrogens geom
_atom_sites_solution_primary direct
_atom_sites_solution_secondary difmap
_audit_creation_method SHELXL-97
_cell_angle_alpha 99.910(1)
_cell_angle_beta 103.228(1)
_cell_angle_gamma 111.062(1)
_cell_formula_units_Z 2
_cell_length_a 12.2127(14)
_cell_length_b 16.2838(18)
_cell_length_c 23.125(3)
_cell_measurement_temperature 120(1)
_cell_volume 4010.7(8)
_computing_cell_refinement 'SAINT+, v. 7.66a (Bruker AXS, 2009)'
_computing_data_collection 'APEX II, v. 7.0 (Bruker AXS, 2009)'
_computing_data_reduction 'SAINT+, v. 7.66a (Bruker AXS, 2009)'
_computing_molecular_graphics 'SHELXTL, v. 6.14, (Bruker AXS, 2000)'
_computing_publication_material 'SHELXTL, v. 6.14, (Bruker AXS, 2000)'
_computing_structure_refinement 'SHELXL-97 (Sheldrick, 1997)'
_computing_structure_solution 'SHELXS-97 (Sheldrick, 1990)'
_diffrn_ambient_temperature 120(1)
_diffrn_measured_fraction_theta_full 1.000
_diffrn_measured_fraction_theta_max 0.992
_diffrn_measurement_device_type 'Bruker D8 with APEXII CCD'
_diffrn_measurement_method '\w scans'
_diffrn_radiation_monochromator graphite
_diffrn_radiation_source 'fine-focus sealed tube'
_diffrn_radiation_type MoK\a
_diffrn_radiation_wavelength 0.71073
_diffrn_reflns_av_R_equivalents 0.0000
_diffrn_reflns_av_sigmaI/netI 0.0787
_diffrn_reflns_limit_h_max 14
_diffrn_reflns_limit_h_min -14
_diffrn_reflns_limit_k_max 19
_diffrn_reflns_limit_k_min -18
_diffrn_reflns_limit_l_max 27
_diffrn_reflns_limit_l_min -17
_diffrn_reflns_number 27527
_diffrn_reflns_theta_full 25.00
_diffrn_reflns_theta_max 25.57
_diffrn_reflns_theta_min 1.82
_diffrn_standards_decay_% 0
_diffrn_standards_interval_count 0
_diffrn_standards_interval_time 0
_diffrn_standards_number 0
_exptl_absorpt_coefficient_mu 1.342
_exptl_absorpt_correction_T_max 0.9002
_exptl_absorpt_correction_T_min 0.7751
_exptl_absorpt_correction_type multi-scan
_exptl_absorpt_process_details 'SADABS v. 1 (Sheldrick, 2008)'
_exptl_crystal_colour 'pale purple'
_exptl_crystal_density_diffrn 1.386
_exptl_crystal_density_method 'not measured'
_exptl_crystal_description block
_exptl_crystal_F_000 1736
_exptl_crystal_size_max 0.20
_exptl_crystal_size_mid 0.15
_exptl_crystal_size_min 0.08
_refine_diff_density_max 1.124
_refine_diff_density_min -0.824
_refine_diff_density_rms 0.113
_refine_ls_extinction_method none
_refine_ls_goodness_of_fit_ref 0.935
_refine_ls_hydrogen_treatment constr
_refine_ls_matrix_type full
_refine_ls_number_parameters 971
_refine_ls_number_reflns 27527
_refine_ls_number_restraints 68
_refine_ls_restrained_S_all 0.948
_refine_ls_R_factor_all 0.0620
_refine_ls_R_factor_gt 0.0397
_refine_ls_shift/su_max 0.003
_refine_ls_shift/su_mean 0.000
_refine_ls_structure_factor_coef Fsqd
_refine_ls_weighting_details 'calc w=1/[\s^2^(Fo^2^)+(0.0376P)^2^+0.0000P] where P=(Fo^2^+2Fc^2^)/3'
_refine_ls_weighting_scheme calc
_refine_ls_wR_factor_gt 0.0873
_refine_ls_wR_factor_ref 0.0945
_reflns_number_gt 19559
_reflns_number_total 27527
_reflns_threshold_expression >2sigma(I)
_cod_data_source_file ic5b00299_si_004.cif
_cod_data_source_block Complex_3
_cod_original_cell_volume 4010.6(8)
_cod_database_code 4346101

loop_
_symmetry_equiv_pos_as_xyz
'x, y, z'
'-x, -y, -z'

loop_
_atom_site_label
_atom_site_type_symbol
_atom_site_fract_x
_atom_site_fract_y
_atom_site_fract_z
_atom_site_U_iso_or_equiv
_atom_site_adp_type
_atom_site_occupancy
_atom_site_symmetry_multiplicity
_atom_site_calc_flag
_atom_site_refinement_flags
_atom_site_disorder_assembly
_atom_site_disorder_group
Nd1 Nd 0.719900(19) 0.161807(13) 0.299538(9) 0.01427(6) Uani 1 1 d . A .
Nd2 Nd 0.758604(19) 0.335328(13) 0.203170(9) 0.01411(6) Uani 1 1 d . A .
N1 N 0.6661(3) -0.0878(2) 0.25384(13) 0.0181(7) Uani 1 1 d . . .
N2 N 0.6215(3) 0.0384(2) 0.19556(13) 0.0181(7) Uani 1 1 d . A .
N3 N 0.6012(3) 0.0223(2) 0.33079(13) 0.0159(7) Uani 1 1 d . A .
N4 N 0.8659(3) 0.0809(2) 0.30344(14) 0.0164(8) Uani 1 1 d . A .
N5 N 0.9953(3) 0.5825(2) 0.24503(13) 0.0176(7) Uani 1 1 d . . .
N6 N 0.8914(3) 0.4572(2) 0.30726(13) 0.0158(7) Uani 1 1 d . A .
N7 N 0.7515(3) 0.4781(2) 0.17467(13) 0.0169(7) Uani 1 1 d . A .
N8 N 0.9728(3) 0.4089(2) 0.19186(14) 0.0158(7) Uani 1 1 d . A .
N10 N 0.4718(4) 0.2911(3) 0.02254(17) 0.0481(12) Uani 1 1 d . . .
N11 N 0.6660(4) 0.2293(3) 0.48716(16) 0.0468(12) Uani 1 1 d D . .
O1 O 0.7421(2) 0.17660(17) 0.19482(10) 0.0171(6) Uani 1 1 d . A .
O2 O 0.5017(2) 0.10162(18) 0.29670(12) 0.0252(7) Uani 1 1 d . A .
O3 O 0.8863(2) 0.17728(17) 0.38864(11) 0.0202(6) Uani 1 1 d . A .
O4 O 0.8671(2) 0.31605(16) 0.30338(10) 0.0161(6) Uani 1 1 d . A .
O5 O 0.6175(2) 0.40566(18) 0.21774(12) 0.0227(6) Uani 1 1 d . A .
O6 O 0.8173(2) 0.31478(17) 0.10972(11) 0.0211(6) Uani 1 1 d . A .
O7 O 0.6055(2) 0.2500(2) 0.25350(12) 0.0247(6) Uani 1 1 d D . .
O8 O 0.5616(3) 0.2651(2) 0.10988(12) 0.0312(7) Uani 1 1 d U . .
O9 O 0.6966(3) 0.2453(2) 0.39570(12) 0.0326(8) Uani 1 1 d DU . .
C1 C 0.5521(4) -0.1155(3) 0.20631(17) 0.0190(9) Uani 1 1 d . . .
C2 C 0.4597(4) -0.2026(3) 0.19082(18) 0.0253(10) Uani 1 1 d . . .
H2 H 0.4715 -0.2437 0.2122 0.030 Uiso 1 1 calc R . .
C3 C 0.3505(4) -0.2296(3) 0.14427(19) 0.0301(11) Uani 1 1 d . . .
H3 H 0.2888 -0.2885 0.1343 0.036 Uiso 1 1 calc R . .
C4 C 0.3331(4) -0.1687(3) 0.1125(2) 0.0350(12) Uani 1 1 d . . .
H4 H 0.2600 -0.1867 0.0805 0.042 Uiso 1 1 calc R . .
C5 C 0.4244(4) -0.0809(3) 0.12823(18) 0.0298(11) Uani 1 1 d . . .
H5 H 0.4109 -0.0398 0.1072 0.036 Uiso 1 1 calc R . .
C6 C 0.5349(4) -0.0528(3) 0.17425(16) 0.0198(9) Uani 1 1 d . . .
C7 C 0.6834(4) 0.0891(3) 0.16558(16) 0.0187(9) Uani 1 1 d . . .
C8 C 0.7046(4) 0.0598(3) 0.10400(16) 0.0209(9) Uani 1 1 d . A .
C9 C 0.8439(4) 0.1058(3) 0.11501(18) 0.0294(10) Uani 1 1 d . . .
H9A H 0.8736 0.1707 0.1327 0.044 Uiso 1 1 calc R A .
H9B H 0.8601 0.0945 0.0764 0.044 Uiso 1 1 calc R . .
H9C H 0.8855 0.0812 0.1429 0.044 Uiso 1 1 calc R . .
C10 C 0.6391(4) 0.0966(3) 0.05650(17) 0.0266(10) Uani 1 1 d . . .
H10A H 0.5526 0.0731 0.0523 0.040 Uiso 1 1 calc R A .
H10B H 0.6493 0.0773 0.0172 0.040 Uiso 1 1 calc R . .
H10C H 0.6746 0.1623 0.0704 0.040 Uiso 1 1 calc R . .
C11 C 0.6598(4) -0.0439(3) 0.07744(18) 0.0317(11) Uani 1 1 d . . .
H11A H 0.6942 -0.0682 0.1083 0.048 Uiso 1 1 calc R A .
H11B H 0.6859 -0.0556 0.0420 0.048 Uiso 1 1 calc R . .
H11C H 0.5711 -0.0728 0.0654 0.048 Uiso 1 1 calc R . .
C12 C 0.6263(3) -0.0472(3) 0.35098(16) 0.0177(9) Uani 1 1 d . . .
C13 C 0.6652(3) -0.1014(3) 0.31279(16) 0.0177(9) Uani 1 1 d . . .
C14 C 0.7032(4) -0.1647(3) 0.33404(17) 0.0234(9) Uani 1 1 d . . .
H14 H 0.7283 -0.2004 0.3088 0.028 Uiso 1 1 calc R . .
C15 C 0.7040(4) -0.1754(3) 0.39214(18) 0.0256(10) Uani 1 1 d . . .
H15 H 0.7289 -0.2183 0.4058 0.031 Uiso 1 1 calc R . .
C16 C 0.6678(4) -0.1221(3) 0.42965(18) 0.0241(10) Uani 1 1 d . . .
H16 H 0.6683 -0.1291 0.4688 0.029 Uiso 1 1 calc R . .
C17 C 0.6307(3) -0.0581(3) 0.40958(16) 0.0196(9) Uani 1 1 d . . .
H17 H 0.6082 -0.0218 0.4359 0.023 Uiso 1 1 calc R . .
C18 C 0.4978(4) 0.0316(3) 0.31621(18) 0.0223(9) Uani 1 1 d . . .
C19 C 0.3707(4) -0.0285(3) 0.3205(2) 0.0304(11) Uani 1 1 d . A .
C20 C 0.2707(4) -0.0271(4) 0.2683(3) 0.075(2) Uani 1 1 d . . .
H20A H 0.2810 0.0350 0.2716 0.112 Uiso 1 1 calc R A .
H20B H 0.1909 -0.0624 0.2710 0.112 Uiso 1 1 calc R . .
H20C H 0.2770 -0.0529 0.2293 0.112 Uiso 1 1 calc R . .
C21 C 0.3467(4) -0.1274(3) 0.31659(19) 0.0282(10) Uani 1 1 d . . .
H21A H 0.3598 -0.1543 0.2799 0.042 Uiso 1 1 calc R A .
H21B H 0.2629 -0.1607 0.3151 0.042 Uiso 1 1 calc R . .
H21C H 0.4022 -0.1301 0.3523 0.042 Uiso 1 1 calc R . .
C22 C 0.3650(5) 0.0181(3) 0.3828(3) 0.0587(17) Uani 1 1 d . . .
H22A H 0.4300 0.0194 0.4159 0.088 Uiso 1 1 calc R A .
H22B H 0.2864 -0.0156 0.3875 0.088 Uiso 1 1 calc R . .
H22C H 0.3749 0.0797 0.3840 0.088 Uiso 1 1 calc R . .
C23 C 0.7748(4) -0.0729(3) 0.23665(16) 0.0186(9) Uani 1 1 d . . .
C24 C 0.7796(4) -0.1397(3) 0.19262(17) 0.0242(10) Uani 1 1 d . . .
H24 H 0.7116 -0.1960 0.1750 0.029 Uiso 1 1 calc R . .
C25 C 0.8843(4) -0.1239(3) 0.17441(18) 0.0306(11) Uani 1 1 d . . .
H25 H 0.8872 -0.1695 0.1453 0.037 Uiso 1 1 calc R . .
C26 C 0.9839(4) -0.0396(3) 0.20007(18) 0.0296(11) Uani 1 1 d . . .
H26 H 1.0540 -0.0282 0.1877 0.036 Uiso 1 1 calc R . .
C27 C 0.9805(4) 0.0270(3) 0.24348(17) 0.0251(10) Uani 1 1 d . . .
H27 H 1.0484 0.0835 0.2600 0.030 Uiso 1 1 calc R . .
C28 C 0.8776(4) 0.0123(3) 0.26368(16) 0.0173(9) Uani 1 1 d . . .
C29 C 0.9171(4) 0.1159(3) 0.36270(18) 0.0181(9) Uani 1 1 d . . .
C30 C 1.0136(4) 0.0954(3) 0.40800(18) 0.0224(9) Uani 1 1 d . A .
C31 C 0.9818(4) 0.0967(3) 0.46815(17) 0.0309(11) Uani 1 1 d . . .
H31A H 0.9054 0.0451 0.4610 0.046 Uiso 1 1 calc R A .
H31B H 0.9733 0.1524 0.4824 0.046 Uiso 1 1 calc R . .
H31C H 1.0467 0.0934 0.4989 0.046 Uiso 1 1 calc R . .
C32 C 1.1383(4) 0.1760(3) 0.4220(2) 0.0466(14) Uani 1 1 d . . .
H32A H 1.1325 0.2323 0.4377 0.070 Uiso 1 1 calc R A .
H32B H 1.1602 0.1769 0.3847 0.070 Uiso 1 1 calc R . .
H32C H 1.2004 0.1693 0.4523 0.070 Uiso 1 1 calc R . .
C33 C 1.0217(4) 0.0055(3) 0.38493(18) 0.0306(11) Uani 1 1 d . . .
H33A H 1.0761 -0.0041 0.4176 0.046 Uiso 1 1 calc R A .
H33B H 1.0532 0.0074 0.3505 0.046 Uiso 1 1 calc R . .
H33C H 0.9408 -0.0439 0.3720 0.046 Uiso 1 1 calc R . .
C34 C 0.9635(4) 0.6125(3) 0.29756(16) 0.0176(9) Uani 1 1 d . . .
C35 C 0.9752(4) 0.7019(3) 0.31658(17) 0.0211(9) Uani 1 1 d . . .
H35 H 1.0002 0.7418 0.2931 0.025 Uiso 1 1 calc R . .
C36 C 0.9509(4) 0.7328(3) 0.36912(18) 0.0280(10) Uani 1 1 d . . .
H36 H 0.9604 0.7930 0.3815 0.034 Uiso 1 1 calc R . .
C37 C 0.9114(4) 0.6722(3) 0.40387(18) 0.0283(10) Uani 1 1 d . . .
H37 H 0.8962 0.6922 0.4401 0.034 Uiso 1 1 calc R . .
C38 C 0.8952(4) 0.5828(3) 0.38390(17) 0.0225(9) Uani 1 1 d . . .
H38 H 0.8658 0.5423 0.4063 0.027 Uiso 1 1 calc R . .
C39 C 0.9213(3) 0.5511(2) 0.33136(16) 0.0167(9) Uani 1 1 d . . .
C40 C 0.9276(4) 0.4034(3) 0.33255(16) 0.0163(9) Uani 1 1 d . . .
C41 C 1.0387(4) 0.4271(3) 0.38948(16) 0.0196(9) Uani 1 1 d . A .
C42 C 1.1106(4) 0.3720(3) 0.37129(18) 0.0286(10) Uani 1 1 d . . .
H42A H 1.1817 0.3860 0.4059 0.043 Uiso 1 1 calc R A .
H42B H 1.1369 0.3879 0.3371 0.043 Uiso 1 1 calc R . .
H42C H 1.0582 0.3077 0.3595 0.043 Uiso 1 1 calc R . .
C43 C 0.9913(4) 0.3980(3) 0.44225(16) 0.0249(10) Uani 1 1 d . . .
H43A H 0.9417 0.3331 0.4294 0.037 Uiso 1 1 calc R A .
H43B H 0.9423 0.4297 0.4521 0.037 Uiso 1 1 calc R . .
H43C H 1.0604 0.4130 0.4781 0.037 Uiso 1 1 calc R . .
C44 C 1.1295(4) 0.5287(3) 0.41303(18) 0.0292(11) Uani 1 1 d . . .
H44A H 1.0897 0.5645 0.4289 0.044 Uiso 1 1 calc R A .
H44B H 1.1547 0.5486 0.3796 0.044 Uiso 1 1 calc R . .
H44C H 1.2007 0.5365 0.4453 0.044 Uiso 1 1 calc R . .
C45 C 0.9483(4) 0.5985(3) 0.18813(16) 0.0163(9) Uani 1 1 d . . .
C46 C 1.0242(4) 0.6630(3) 0.16552(18) 0.0236(10) Uani 1 1 d . . .
H46 H 1.1069 0.6977 0.1888 0.028 Uiso 1 1 calc R . .
C47 C 0.9783(4) 0.6759(3) 0.10917(17) 0.0238(10) Uani 1 1 d . . .
H47 H 1.0295 0.7199 0.0949 0.029 Uiso 1 1 calc R . .
C48 C 0.8577(4) 0.6240(3) 0.07441(18) 0.0263(10) Uani 1 1 d . . .
H48 H 0.8267 0.6322 0.0362 0.032 Uiso 1 1 calc R . .
C49 C 0.7814(4) 0.5593(3) 0.09586(17) 0.0206(9) Uani 1 1 d . . .
H49 H 0.7000 0.5231 0.0711 0.025 Uiso 1 1 calc R . .
C50 C 0.8230(4) 0.5470(3) 0.15326(16) 0.0163(9) Uani 1 1 d . . .
C51 C 0.6635(4) 0.4758(3) 0.19855(17) 0.0193(9) Uani 1 1 d . . .
C52 C 0.6041(4) 0.5440(3) 0.20657(18) 0.0218(9) Uani 1 1 d . A .
C53 C 0.6122(4) 0.5687(3) 0.27512(18) 0.0273(10) Uani 1 1 d . . .
H53A H 0.6974 0.5997 0.3003 0.041 Uiso 1 1 calc R A .
H53B H 0.5733 0.5137 0.2862 0.041 Uiso 1 1 calc R . .
H53C H 0.5709 0.6080 0.2817 0.041 Uiso 1 1 calc R . .
C54 C 0.6633(4) 0.6336(3) 0.19116(19) 0.0306(11) Uani 1 1 d . . .
H54A H 0.7502 0.6624 0.2136 0.046 Uiso 1 1 calc R A .
H54B H 0.6254 0.6736 0.2026 0.046 Uiso 1 1 calc R . .
H54C H 0.6516 0.6213 0.1475 0.046 Uiso 1 1 calc R . .
C55 C 0.4694(4) 0.4936(3) 0.1658(2) 0.0371(12) Uani 1 1 d . . .
H55A H 0.4271 0.5325 0.1714 0.056 Uiso 1 1 calc R A .
H55B H 0.4305 0.4388 0.1771 0.056 Uiso 1 1 calc R . .
H55C H 0.4657 0.4778 0.1232 0.056 Uiso 1 1 calc R . .
C56 C 1.1025(4) 0.5632(3) 0.25583(16) 0.0175(9) Uani 1 1 d . . .
C57 C 1.2174(4) 0.6294(3) 0.29466(17) 0.0249(10) Uani 1 1 d . . .
H57 H 1.2253 0.6878 0.3126 0.030 Uiso 1 1 calc R . .
C58 C 1.3193(4) 0.6095(3) 0.30685(19) 0.0315(11) Uani 1 1 d . . .
H58 H 1.3962 0.6545 0.3319 0.038 Uiso 1 1 calc R . .
C59 C 1.3062(4) 0.5224(3) 0.28150(19) 0.0307(11) Uani 1 1 d . . .
H59 H 1.3740 0.5078 0.2904 0.037 Uiso 1 1 calc R . .
C60 C 1.1921(4) 0.4561(3) 0.24262(17) 0.0242(10) Uani 1 1 d . . .
H60 H 1.1843 0.3972 0.2263 0.029 Uiso 1 1 calc R . .
C61 C 1.0898(4) 0.4758(3) 0.22757(16) 0.0179(9) Uani 1 1 d . . .
C62 C 0.9304(4) 0.3738(3) 0.13199(18) 0.0201(9) Uani 1 1 d . . .
C63 C 0.9975(4) 0.3911(3) 0.08302(17) 0.0239(10) Uani 1 1 d . A .
C64 C 0.9065(4) 0.3933(3) 0.02596(17) 0.0339(12) Uani 1 1 d . . .
H64A H 0.8338 0.3365 0.0109 0.051 Uiso 1 1 calc R A .
H64B H 0.9448 0.4017 -0.0058 0.051 Uiso 1 1 calc R . .
H64C H 0.8838 0.4431 0.0370 0.051 Uiso 1 1 calc R . .
C65 C 1.1150(4) 0.4799(3) 0.10338(18) 0.0327(11) Uani 1 1 d . . .
H65A H 1.1438 0.4885 0.0687 0.049 Uiso 1 1 calc R A .
H65B H 1.1776 0.4763 0.1353 0.049 Uiso 1 1 calc R . .
H65C H 1.0972 0.5307 0.1190 0.049 Uiso 1 1 calc R . .
C66 C 1.0263(5) 0.3074(3) 0.0655(2) 0.0495(15) Uani 1 1 d . . .
H66A H 0.9514 0.2524 0.0524 0.074 Uiso 1 1 calc R A .
H66B H 1.0840 0.3057 0.1009 0.074 Uiso 1 1 calc R . .
H66C H 1.0615 0.3117 0.0325 0.074 Uiso 1 1 calc R . .
C70 C 0.5655(5) 0.2909(3) 0.0628(2) 0.0428(13) Uani 1 1 d U A .
H70 H 0.6413 0.3117 0.0556 0.051 Uiso 1 1 calc R . .
C71 C 0.3524(6) 0.2624(4) 0.0290(3) 0.091(3) Uani 1 1 d . . .
H71A H 0.3549 0.2471 0.0674 0.137 Uiso 1 1 calc R . .
H71B H 0.2956 0.2097 -0.0047 0.137 Uiso 1 1 calc R . .
H71C H 0.3258 0.3112 0.0287 0.137 Uiso 1 1 calc R . .
C72 C 0.4854(7) 0.3168(5) -0.0339(2) 0.102(3) Uani 1 1 d . . .
H72A H 0.5716 0.3450 -0.0299 0.153 Uiso 1 1 calc R . .
H72B H 0.4490 0.3593 -0.0401 0.153 Uiso 1 1 calc R . .
H72C H 0.4444 0.2631 -0.0686 0.153 Uiso 1 1 calc R . .
C73 C 0.7160(5) 0.2188(4) 0.4439(2) 0.0515(15) Uani 1 1 d DU A .
H73 H 0.7695 0.1900 0.4487 0.062 Uiso 1 1 calc R . .
C74 C 0.6964(7) 0.2000(5) 0.5424(2) 0.106(3) Uani 1 1 d D . .
H74A H 0.7541 0.1732 0.5399 0.158 Uiso 1 1 calc R . .
H74B H 0.6225 0.1556 0.5455 0.158 Uiso 1 1 calc R . .
H74C H 0.7328 0.2521 0.5783 0.158 Uiso 1 1 calc R . .
C75 C 0.5788(6) 0.2707(5) 0.4837(3) 0.107(3) Uani 1 1 d D . .
H75A H 0.6121 0.3252 0.5175 0.160 Uiso 1 1 calc R . .
H75B H 0.5024 0.2282 0.4859 0.160 Uiso 1 1 calc R . .
H75C H 0.5640 0.2862 0.4453 0.160 Uiso 1 1 calc R . .
N9 N 0.4317(9) 0.2630(9) 0.2668(6) 0.035(3) Uani 0.408(10) 1 d PDU A 1
C67 C 0.4888(8) 0.2270(9) 0.2300(5) 0.040(4) Uani 0.408(10) 1 d PDU A 1
C68 C 0.2946(10) 0.2286(13) 0.2307(8) 0.068(5) Uani 0.408(10) 1 d PDU A 1
C69 C 0.5051(19) 0.3159(13) 0.3256(7) 0.108(7) Uani 0.408(10) 1 d PDU A 1
N9' N 0.4072(9) 0.2326(7) 0.2404(5) 0.058(3) Uani 0.592(10) 1 d PDU A 2
C67' C 0.5301(7) 0.2728(6) 0.2763(4) 0.041(3) Uani 0.592(10) 1 d PDU A 2
C68' C 0.3421(11) 0.2744(9) 0.2838(6) 0.088(4) Uani 0.592(10) 1 d PDU A 2
C69' C 0.3636(13) 0.1661(10) 0.1852(5) 0.110(5) Uani 0.592(10) 1 d PDU A 2
C76 C 0.1171(10) 0.9491(7) 0.0643(5) 0.134(3) Uiso 1 1 d D . .
C77 C 0.0019(12) 0.9281(8) 0.0279(5) 0.177(5) Uiso 1 1 d D . .
C78 C -0.1039(17) 0.9276(14) -0.0308(8) 0.118(7) Uiso 0.50 1 d PD . .
C79 C -0.0424(17) 0.9697(12) -0.0079(10) 0.102(6) Uiso 0.50 1 d P . .
C80 C 0.190(3) 1.041(2) 0.0897(14) 0.272(15) Uiso 0.50 1 d P . .
C81 C 0.6026(10) 0.5905(7) 0.4472(4) 0.144(4) Uiso 1 1 d . . .
C82 C 0.5819(15) 0.5043(12) 0.4384(7) 0.102(5) Uiso 0.50 1 d P . .
C83 C 0.527(2) 0.5335(13) 0.4918(11) 0.134(7) Uiso 0.50 1 d P . .
C84 C 0.4571(13) 0.4406(10) 0.4600(7) 0.083(4) Uiso 0.50 1 d P . .

loop_
_atom_site_aniso_label
_atom_site_aniso_U_11
_atom_site_aniso_U_22
_atom_site_aniso_U_33
_atom_site_aniso_U_23
_atom_site_aniso_U_13
_atom_site_aniso_U_12
Nd1 0.01495(12) 0.01209(12) 0.01812(12) 0.00881(10) 0.00590(9) 0.00574(9)
Nd2 0.01647(12) 0.01212(12) 0.01693(12) 0.00828(10) 0.00712(9) 0.00643(9)
N1 0.0189(18) 0.0172(18) 0.0223(18) 0.0116(15) 0.0083(14) 0.0081(15)
N2 0.0207(18) 0.0121(17) 0.0203(18) 0.0091(15) 0.0015(14) 0.0062(14)
N3 0.0154(17) 0.0128(16) 0.0263(18) 0.0143(15) 0.0099(14) 0.0072(14)
N4 0.0137(18) 0.0139(17) 0.0208(18) 0.0082(15) 0.0025(14) 0.0050(14)
N5 0.0219(19) 0.0140(17) 0.0235(18) 0.0111(15) 0.0113(15) 0.0096(15)
N6 0.0214(18) 0.0140(17) 0.0147(17) 0.0073(15) 0.0076(14) 0.0079(15)
N7 0.0184(18) 0.0160(17) 0.0209(18) 0.0109(15) 0.0087(14) 0.0082(14)
N8 0.0185(19) 0.0125(17) 0.0213(18) 0.0070(15) 0.0105(14) 0.0082(14)
N10 0.055(3) 0.042(3) 0.034(2) 0.005(2) -0.018(2) 0.027(2)
N11 0.046(3) 0.052(3) 0.025(2) 0.005(2) 0.021(2) -0.001(2)
O1 0.0221(15) 0.0136(14) 0.0144(14) 0.0064(11) 0.0039(11) 0.0062(12)
O2 0.0174(15) 0.0193(15) 0.0485(19) 0.0233(14) 0.0127(13) 0.0103(12)
O3 0.0217(15) 0.0151(14) 0.0217(15) 0.0069(12) 0.0024(12) 0.0074(12)
O4 0.0211(15) 0.0097(14) 0.0160(14) 0.0061(11) 0.0058(11) 0.0035(11)
O5 0.0229(16) 0.0214(15) 0.0351(17) 0.0182(14) 0.0180(13) 0.0115(13)
O6 0.0282(16) 0.0169(15) 0.0188(15) 0.0080(12) 0.0103(13) 0.0070(13)
O7 0.0217(15) 0.0255(15) 0.0440(17) 0.0267(13) 0.0184(14) 0.0163(14)
O8 0.0290(17) 0.0337(18) 0.0253(16) 0.0089(14) 0.0021(13) 0.0107(14)
O9 0.0335(18) 0.043(2) 0.0220(16) 0.0071(14) 0.0093(13) 0.0169(15)
C1 0.020(2) 0.014(2) 0.021(2) 0.0051(18) 0.0057(18) 0.0055(18)
C2 0.024(2) 0.017(2) 0.036(3) 0.010(2) 0.012(2) 0.0077(19)
C3 0.022(2) 0.016(2) 0.043(3) 0.006(2) 0.007(2) 0.0020(19)
C4 0.022(2) 0.026(3) 0.036(3) 0.002(2) -0.007(2) 0.001(2)
C5 0.030(3) 0.022(2) 0.034(3) 0.012(2) 0.001(2) 0.010(2)
C6 0.020(2) 0.016(2) 0.017(2) 0.0024(18) 0.0036(17) 0.0026(17)
C7 0.020(2) 0.016(2) 0.016(2) 0.0047(18) -0.0031(17) 0.0083(18)
C8 0.032(2) 0.014(2) 0.016(2) 0.0062(17) 0.0054(18) 0.0089(18)
C9 0.042(3) 0.030(3) 0.024(2) 0.010(2) 0.014(2) 0.020(2)
C10 0.037(3) 0.018(2) 0.020(2) 0.0079(18) 0.0018(19) 0.009(2)
C11 0.048(3) 0.021(2) 0.025(2) 0.007(2) 0.009(2) 0.015(2)
C12 0.014(2) 0.015(2) 0.021(2) 0.0083(18) 0.0016(17) 0.0041(17)
C13 0.017(2) 0.015(2) 0.020(2) 0.0080(18) 0.0052(17) 0.0046(17)
C14 0.026(2) 0.022(2) 0.031(2) 0.015(2) 0.0143(19) 0.0133(19)
C15 0.028(2) 0.023(2) 0.034(3) 0.020(2) 0.010(2) 0.014(2)
C16 0.023(2) 0.027(2) 0.025(2) 0.018(2) 0.0081(19) 0.009(2)
C17 0.021(2) 0.018(2) 0.023(2) 0.0108(18) 0.0104(17) 0.0069(18)
C18 0.018(2) 0.019(2) 0.031(2) 0.012(2) 0.0120(18) 0.0058(18)
C19 0.018(2) 0.027(2) 0.056(3) 0.027(2) 0.017(2) 0.010(2)
C20 0.016(3) 0.066(4) 0.135(6) 0.075(4) 0.001(3) 0.002(3)
C21 0.018(2) 0.022(2) 0.044(3) 0.014(2) 0.013(2) 0.0035(19)
C22 0.051(3) 0.031(3) 0.108(5) 0.018(3) 0.058(3) 0.014(3)
C23 0.023(2) 0.018(2) 0.021(2) 0.0136(18) 0.0092(17) 0.0106(18)
C24 0.030(3) 0.023(2) 0.023(2) 0.0107(19) 0.0076(19) 0.015(2)
C25 0.045(3) 0.038(3) 0.024(2) 0.011(2) 0.015(2) 0.031(2)
C26 0.025(2) 0.052(3) 0.026(2) 0.016(2) 0.012(2) 0.026(2)
C27 0.019(2) 0.030(2) 0.029(2) 0.013(2) 0.0072(18) 0.0115(19)
C28 0.017(2) 0.022(2) 0.019(2) 0.0148(18) 0.0049(17) 0.0119(18)
C29 0.013(2) 0.012(2) 0.030(2) 0.0151(19) 0.0079(18) 0.0015(17)
C30 0.017(2) 0.020(2) 0.029(2) 0.0126(19) 0.0029(18) 0.0066(18)
C31 0.044(3) 0.026(2) 0.026(2) 0.011(2) 0.004(2) 0.022(2)
C32 0.025(3) 0.043(3) 0.063(3) 0.036(3) -0.007(2) 0.008(2)
C33 0.029(3) 0.040(3) 0.032(3) 0.017(2) 0.005(2) 0.023(2)
C34 0.019(2) 0.017(2) 0.019(2) 0.0053(18) 0.0054(17) 0.0090(18)
C35 0.027(2) 0.013(2) 0.026(2) 0.0108(18) 0.0100(18) 0.0075(18)
C36 0.035(3) 0.017(2) 0.029(2) 0.0010(19) 0.005(2) 0.012(2)
C37 0.040(3) 0.024(2) 0.024(2) 0.005(2) 0.013(2) 0.016(2)
C38 0.035(3) 0.018(2) 0.021(2) 0.0097(18) 0.0129(19) 0.0126(19)
C39 0.017(2) 0.013(2) 0.019(2) 0.0057(17) 0.0056(17) 0.0050(17)
C40 0.020(2) 0.018(2) 0.014(2) 0.0071(18) 0.0123(16) 0.0062(18)
C41 0.022(2) 0.016(2) 0.019(2) 0.0083(17) 0.0055(17) 0.0049(17)
C42 0.024(2) 0.030(2) 0.035(3) 0.016(2) 0.007(2) 0.013(2)
C43 0.035(3) 0.020(2) 0.015(2) 0.0078(18) 0.0066(18) 0.0060(19)
C44 0.027(2) 0.021(2) 0.028(2) 0.014(2) -0.0002(19) 0.0005(19)
C45 0.023(2) 0.014(2) 0.019(2) 0.0087(17) 0.0114(17) 0.0105(17)
C46 0.025(2) 0.018(2) 0.032(2) 0.0109(19) 0.0166(19) 0.0077(19)
C47 0.033(3) 0.022(2) 0.031(2) 0.022(2) 0.022(2) 0.015(2)
C48 0.045(3) 0.029(2) 0.024(2) 0.019(2) 0.019(2) 0.025(2)
C49 0.021(2) 0.020(2) 0.025(2) 0.0105(19) 0.0079(18) 0.0113(18)
C50 0.027(2) 0.014(2) 0.018(2) 0.0072(17) 0.0129(18) 0.0143(18)
C51 0.021(2) 0.017(2) 0.022(2) 0.0069(18) 0.0068(18) 0.0098(18)
C52 0.022(2) 0.020(2) 0.033(2) 0.0152(19) 0.0133(19) 0.0134(18)
C53 0.031(3) 0.024(2) 0.041(3) 0.018(2) 0.023(2) 0.018(2)
C54 0.038(3) 0.029(2) 0.046(3) 0.022(2) 0.026(2) 0.024(2)
C55 0.033(3) 0.036(3) 0.051(3) 0.017(2) 0.011(2) 0.022(2)
C56 0.019(2) 0.017(2) 0.023(2) 0.0127(18) 0.0136(17) 0.0076(18)
C57 0.027(2) 0.019(2) 0.027(2) 0.0093(19) 0.0107(19) 0.0049(19)
C58 0.015(2) 0.037(3) 0.034(3) 0.011(2) 0.0074(19) 0.000(2)
C59 0.023(2) 0.039(3) 0.043(3) 0.024(2) 0.018(2) 0.016(2)
C60 0.029(2) 0.026(2) 0.031(2) 0.015(2) 0.019(2) 0.016(2)
C61 0.020(2) 0.019(2) 0.020(2) 0.0111(18) 0.0127(17) 0.0066(18)
C62 0.029(3) 0.015(2) 0.027(2) 0.0114(19) 0.0150(19) 0.0139(19)
C63 0.037(3) 0.019(2) 0.028(2) 0.0144(19) 0.023(2) 0.013(2)
C64 0.043(3) 0.035(3) 0.023(2) 0.013(2) 0.019(2) 0.007(2)
C65 0.033(3) 0.041(3) 0.031(3) 0.020(2) 0.021(2) 0.011(2)
C66 0.089(4) 0.042(3) 0.065(3) 0.036(3) 0.067(3) 0.045(3)
C70 0.044(3) 0.042(3) 0.035(3) 0.004(2) -0.003(2) 0.022(3)
C71 0.060(5) 0.074(5) 0.105(6) 0.001(4) -0.028(4) 0.032(4)
C72 0.158(8) 0.090(5) 0.038(4) 0.024(4) -0.017(4) 0.056(5)
C73 0.049(3) 0.045(3) 0.044(3) 0.011(3) 0.017(3) 0.000(3)
C74 0.122(7) 0.104(6) 0.042(4) 0.029(4) 0.027(4) -0.010(5)
C75 0.062(5) 0.113(6) 0.110(6) -0.032(5) 0.052(4) 0.012(4)
N9 0.030(5) 0.036(5) 0.055(5) 0.033(4) 0.018(4) 0.019(4)
C67 0.037(5) 0.041(5) 0.057(5) 0.031(4) 0.020(4) 0.021(4)
C68 0.028(6) 0.099(9) 0.102(9) 0.045(7) 0.022(6) 0.045(7)
C69 0.135(11) 0.109(10) 0.117(11) 0.025(7) 0.055(8) 0.085(8)
N9' 0.054(5) 0.060(5) 0.083(5) 0.047(4) 0.034(4) 0.030(3)
C67' 0.042(4) 0.035(4) 0.058(4) 0.034(3) 0.016(3) 0.018(3)
C68' 0.076(7) 0.101(7) 0.134(8) 0.040(6) 0.072(6) 0.060(6)
C69' 0.091(8) 0.133(9) 0.077(7) 0.053(7) 0.008(6) 0.017(6)

loop_
_atom_type_symbol
_atom_type_description
_atom_type_scat_dispersion_real
_atom_type_scat_dispersion_imag
_atom_type_scat_source
C C 0.0033 0.0016 'International Tables Vol C Tables 4.2.6.8 and 6.1.1.4'
H H 0.0000 0.0000 'International Tables Vol C Tables 4.2.6.8 and 6.1.1.4'
N N 0.0061 0.0033 'International Tables Vol C Tables 4.2.6.8 and 6.1.1.4'
O O 0.0106 0.0060 'International Tables Vol C Tables 4.2.6.8 and 6.1.1.4'
Nd Nd -0.1943 3.0179 'International Tables Vol C Tables 4.2.6.8 and 6.1.1.4'

loop_
_geom_angle_atom_site_label_1
_geom_angle_atom_site_label_2
_geom_angle_atom_site_label_3
_geom_angle
_geom_angle_site_symmetry_1
_geom_angle_site_symmetry_3
O3 Nd1 O2 122.07(9) . .
O3 Nd1 O4 83.48(8) . .
O2 Nd1 O4 132.01(9) . .
O3 Nd1 O9 72.10(9) . .
O2 Nd1 O9 69.12(9) . .
O4 Nd1 O9 84.63(9) . .
O3 Nd1 O7 142.23(9) . .
O2 Nd1 O7 67.10(9) . .
O4 Nd1 O7 69.16(8) . .
O9 Nd1 O7 79.64(9) . .
O3 Nd1 O1 125.00(8) . .
O2 Nd1 O1 112.05(8) . .
O4 Nd1 O1 66.51(8) . .
O9 Nd1 O1 142.01(9) . .
O7 Nd1 O1 67.55(8) . .
O3 Nd1 N3 81.82(9) . .
O2 Nd1 N3 51.89(9) . .
O4 Nd1 N3 162.59(8) . .
O9 Nd1 N3 82.02(10) . .
O7 Nd1 N3 118.89(9) . .
O1 Nd1 N3 130.22(8) . .
O3 Nd1 N2 127.71(9) . .
O2 Nd1 N2 80.24(10) . .
O4 Nd1 N2 117.76(9) . .
O9 Nd1 N2 149.36(10) . .
O7 Nd1 N2 88.88(9) . .
O1 Nd1 N2 51.35(9) . .
N3 Nd1 N2 78.89(10) . .
O3 Nd1 N4 52.03(9) . .
O2 Nd1 N4 129.41(9) . .
O4 Nd1 N4 98.55(9) . .
O9 Nd1 N4 122.88(10) . .
O7 Nd1 N4 154.27(9) . .
O1 Nd1 N4 86.91(9) . .
N3 Nd1 N4 79.60(10) . .
N2 Nd1 N4 76.79(10) . .
O3 Nd1 C29 25.93(9) . .
O2 Nd1 C29 128.42(10) . .
O4 Nd1 C29 92.99(9) . .
O9 Nd1 C29 96.94(10) . .
O7 Nd1 C29 162.01(10) . .
O1 Nd1 C29 108.26(10) . .
N3 Nd1 C29 77.65(10) . .
N2 Nd1 C29 102.06(10) . .
N4 Nd1 C29 26.25(9) . .
O3 Nd1 C18 103.06(10) . .
O2 Nd1 C18 25.69(10) . .
O4 Nd1 C18 154.70(10) . .
O9 Nd1 C18 74.53(10) . .
O7 Nd1 C18 92.70(10) . .
O1 Nd1 C18 123.94(9) . .
N3 Nd1 C18 26.21(10) . .
N2 Nd1 C18 77.79(10) . .
N4 Nd1 C18 104.72(11) . .
C29 Nd1 C18 103.47(11) . .
O3 Nd1 C7 127.82(10) . .
O2 Nd1 C7 99.15(10) . .
O4 Nd1 C7 91.88(9) . .
O9 Nd1 C7 159.35(10) . .
O7 Nd1 C7 80.10(10) . .
O1 Nd1 C7 25.82(9) . .
N3 Nd1 C7 104.50(10) . .
N2 Nd1 C7 25.93(10) . .
N4 Nd1 C7 77.76(10) . .
C29 Nd1 C7 103.57(11) . .
C18 Nd1 C7 102.53(11) . .
O6 Nd2 O5 123.89(9) . .
O6 Nd2 O1 82.99(8) . .
O5 Nd2 O1 132.10(9) . .
O6 Nd2 O4 123.83(9) . .
O5 Nd2 O4 111.24(8) . .
O1 Nd2 O4 66.64(8) . .
O6 Nd2 O7 141.17(9) . .
O5 Nd2 O7 67.35(9) . .
O1 Nd2 O7 68.24(8) . .
O4 Nd2 O7 68.42(8) . .
O6 Nd2 N7 81.97(9) . .
O5 Nd2 N7 52.21(9) . .
O1 Nd2 N7 161.86(8) . .
O4 Nd2 N7 130.84(8) . .
O7 Nd2 N7 119.56(9) . .
O6 Nd2 N8 52.17(9) . .
O5 Nd2 N8 128.55(9) . .
O1 Nd2 N8 99.35(9) . .
O4 Nd2 N8 86.37(9) . .
O7 Nd2 N8 154.56(9) . .
N7 Nd2 N8 79.23(10) . .
O6 Nd2 O8 71.86(9) . .
O5 Nd2 O8 69.18(9) . .
O1 Nd2 O8 86.98(9) . .
O4 Nd2 O8 144.94(9) . .
O7 Nd2 O8 80.82(9) . .
N7 Nd2 O8 78.73(9) . .
N8 Nd2 O8 121.86(9) . .
O6 Nd2 N6 126.62(9) . .
O5 Nd2 N6 80.04(9) . .
O1 Nd2 N6 117.43(9) . .
O4 Nd2 N6 50.93(9) . .
O7 Nd2 N6 90.59(9) . .
N7 Nd2 N6 79.93(9) . .
N8 Nd2 N6 75.21(9) . .
O8 Nd2 N6 149.04(10) . .
O6 Nd2 C62 25.83(9) . .
O5 Nd2 C62 128.77(10) . .
O1 Nd2 C62 93.36(10) . .
O4 Nd2 C62 107.77(10) . .
O7 Nd2 C62 161.38(10) . .
N7 Nd2 C62 77.24(10) . .
N8 Nd2 C62 26.53(9) . .
O8 Nd2 C62 95.94(10) . .
N6 Nd2 C62 100.91(10) . .
O6 Nd2 C51 104.72(10) . .
O5 Nd2 C51 25.74(9) . .
O1 Nd2 C51 155.21(10) . .
O4 Nd2 C51 122.82(9) . .
O7 Nd2 C51 93.03(10) . .
N7 Nd2 C51 26.57(10) . .
N8 Nd2 C51 103.95(11) . .
O8 Nd2 C51 73.63(10) . .
N6 Nd2 C51 77.23(10) . .
C62 Nd2 C51 103.70(11) . .
O6 Nd2 C40 126.28(10) . .
O5 Nd2 C40 98.53(10) . .
O1 Nd2 C40 92.04(9) . .
O4 Nd2 C40 25.93(9) . .
O7 Nd2 C40 81.76(9) . .
N7 Nd2 C40 105.04(10) . .
N8 Nd2 C40 76.43(10) . .
O8 Nd2 C40 161.60(10) . .
N6 Nd2 C40 25.43(10) . .
C62 Nd2 C40 102.46(11) . .
C51 Nd2 C40 101.48(10) . .
C13 N1 C23 119.4(3) . .
C13 N1 C1 119.6(3) . .
C23 N1 C1 118.4(3) . .
C7 N2 C6 129.1(3) . .
C7 N2 Nd1 95.6(2) . .
C6 N2 Nd1 135.2(2) . .
C18 N3 C12 129.8(3) . .
C18 N3 Nd1 94.1(2) . .
C12 N3 Nd1 135.8(2) . .
C29 N4 C28 129.5(3) . .
C29 N4 Nd1 92.5(2) . .
C28 N4 Nd1 136.9(2) . .
C45 N5 C34 120.2(3) . .
C45 N5 C56 119.7(3) . .
C34 N5 C56 117.3(3) . .
C40 N6 C39 129.7(3) . .
C40 N6 Nd2 95.0(2) . .
C39 N6 Nd2 135.3(2) . .
C51 N7 C50 129.1(3) . .
C51 N7 Nd2 92.8(2) . .
C50 N7 Nd2 137.2(2) . .
C62 N8 C61 128.0(3) . .
C62 N8 Nd2 92.4(2) . .
C61 N8 Nd2 138.4(2) . .
C70 N10 C71 122.6(5) . .
C70 N10 C72 120.3(6) . .
C71 N10 C72 117.0(5) . .
C73 N11 C75 122.6(5) . .
C73 N11 C74 121.2(6) . .
C75 N11 C74 116.2(5) . .
C7 O1 Nd2 148.5(2) . .
C7 O1 Nd1 96.5(2) . .
Nd2 O1 Nd1 100.11(8) . .
C18 O2 Nd1 98.0(2) . .
C29 O3 Nd1 98.3(2) . .
C40 O4 Nd1 148.6(2) . .
C40 O4 Nd2 96.5(2) . .
Nd1 O4 Nd2 100.77(8) . .
C51 O5 Nd2 98.7(2) . .
C62 O6 Nd2 98.5(2) . .
C67 O7 C67' 49.6(5) . .
C67 O7 Nd1 130.5(6) . .
C67' O7 Nd1 123.4(4) . .
C67 O7 Nd2 120.9(6) . .
C67' O7 Nd2 130.6(5) . .
Nd1 O7 Nd2 98.72(8) . .
C70 O8 Nd2 118.3(3) . .
C73 O9 Nd1 118.3(3) . .
C2 C1 C6 119.8(4) . .
C2 C1 N1 121.2(4) . .
C6 C1 N1 118.9(3) . .
C3 C2 C1 121.1(4) . .
C2 C3 C4 119.5(4) . .
C3 C4 C5 119.9(4) . .
C6 C5 C4 121.6(4) . .
C5 C6 N2 122.0(4) . .
C5 C6 C1 118.2(4) . .
N2 C6 C1 119.2(3) . .
O1 C7 N2 114.8(3) . .
O1 C7 C8 115.6(4) . .
N2 C7 C8 129.4(3) . .
O1 C7 Nd1 57.63(18) . .
N2 C7 Nd1 58.45(19) . .
C8 C7 Nd1 163.6(3) . .
C9 C8 C7 107.0(3) . .
C9 C8 C11 108.6(4) . .
C7 C8 C11 115.0(3) . .
C9 C8 C10 108.6(3) . .
C7 C8 C10 108.3(3) . .
C11 C8 C10 109.1(3) . .
C17 C12 N3 123.4(4) . .
C17 C12 C13 118.1(4) . .
N3 C12 C13 118.0(3) . .
C14 C13 C12 119.7(3) . .
C14 C13 N1 121.9(3) . .
C12 C13 N1 118.4(3) . .
C15 C14 C13 120.9(4) . .
C16 C15 C14 119.6(4) . .
C15 C16 C17 120.5(4) . .
C16 C17 C12 121.3(4) . .
O2 C18 N3 115.9(3) . .
O2 C18 C19 114.9(4) . .
N3 C18 C19 129.2(4) . .
O2 C18 Nd1 56.26(19) . .
N3 C18 Nd1 59.7(2) . .
C19 C18 Nd1 171.2(3) . .
C21 C19 C20 108.2(4) . .
C21 C19 C22 109.7(4) . .
C20 C19 C22 109.2(5) . .
C21 C19 C18 115.5(4) . .
C20 C19 C18 108.2(4) . .
C22 C19 C18 105.9(3) . .
C24 C23 C28 119.8(4) . .
C24 C23 N1 121.1(3) . .
C28 C23 N1 119.1(3) . .
C23 C24 C25 121.0(4) . .
C26 C25 C24 119.1(4) . .
C27 C26 C25 120.6(4) . .
C26 C27 C28 121.5(4) . .
N4 C28 C27 123.2(4) . .
N4 C28 C23 118.4(4) . .
C27 C28 C23 118.0(4) . .
O3 C29 N4 116.5(3) . .
O3 C29 C30 114.4(3) . .
N4 C29 C30 129.0(4) . .
O3 C29 Nd1 55.8(2) . .
N4 C29 Nd1 61.2(2) . .
C30 C29 Nd1 168.4(3) . .
C33 C30 C31 108.7(3) . .
C33 C30 C32 110.4(4) . .
C31 C30 C32 107.8(4) . .
C33 C30 C29 115.8(3) . .
C31 C30 C29 107.9(3) . .
C32 C30 C29 105.9(3) . .
C35 C34 C39 119.5(3) . .
C35 C34 N5 121.4(3) . .
C39 C34 N5 119.1(3) . .
C36 C35 C34 121.6(4) . .
C35 C36 C37 119.0(4) . .
C38 C37 C36 119.5(4) . .
C37 C38 C39 122.0(4) . .
C38 C39 C34 118.2(3) . .
C38 C39 N6 121.6(3) . .
C34 C39 N6 119.6(3) . .
N6 C40 O4 115.7(3) . .
N6 C40 C41 129.2(3) . .
O4 C40 C41 114.9(4) . .
N6 C40 Nd2 59.60(19) . .
O4 C40 Nd2 57.56(18) . .
C41 C40 Nd2 162.2(3) . .
C44 C41 C40 114.8(3) . .
C44 C41 C42 107.4(3) . .
C40 C41 C42 107.4(3) . .
C44 C41 C43 109.0(3) . .
C40 C41 C43 109.0(3) . .
C42 C41 C43 109.2(3) . .
C46 C45 C50 119.4(4) . .
C46 C45 N5 121.4(4) . .
C50 C45 N5 119.2(3) . .
C47 C46 C45 120.9(4) . .
C48 C47 C46 119.7(4) . .
C47 C48 C49 120.1(4) . .
C48 C49 C50 121.7(4) . .
C49 C50 N7 123.3(4) . .
C49 C50 C45 118.0(4) . .
N7 C50 C45 118.2(3) . .
O5 C51 N7 115.9(4) . .
O5 C51 C52 114.0(3) . .
N7 C51 C52 130.0(4) . .
O5 C51 Nd2 55.61(19) . .
N7 C51 Nd2 60.6(2) . .
C52 C51 Nd2 168.6(3) . .
C54 C52 C55 109.3(3) . .
C54 C52 C51 116.7(3) . .
C55 C52 C51 106.6(3) . .
C54 C52 C53 107.2(3) . .
C55 C52 C53 110.3(4) . .
C51 C52 C53 106.6(3) . .
C57 C56 C61 120.1(4) . .
C57 C56 N5 121.0(3) . .
C61 C56 N5 118.8(3) . .
C58 C57 C56 120.9(4) . .
C57 C58 C59 119.2(4) . .
C58 C59 C60 120.3(4) . .
C61 C60 C59 121.4(4) . .
C60 C61 N8 122.4(4) . .
C60 C61 C56 117.9(4) . .
N8 C61 C56 119.2(4) . .
O6 C62 N8 116.1(3) . .
O6 C62 C63 114.4(3) . .
N8 C62 C63 129.5(4) . .
O6 C62 Nd2 55.71(19) . .
N8 C62 Nd2 61.0(2) . .
C63 C62 Nd2 167.9(3) . .
C65 C63 C64 108.1(3) . .
C65 C63 C66 110.7(4) . .
C64 C63 C66 108.8(4) . .
C65 C63 C62 115.5(3) . .
C64 C63 C62 107.8(4) . .
C66 C63 C62 105.8(3) . .
O8 C70 N10 125.1(5) . .
O9 C73 N11 124.3(6) . .
C69 N9 C67 116.2(11) . .
C69 N9 C68 134.6(13) . .
C67 N9 C68 109.2(11) . .
O7 C67 N9 117.0(10) . .
C69' N9' C67' 122.6(10) . .
C69' N9' C68' 134.1(11) . .
C67' N9' C68' 102.9(10) . .
O7 C67' N9' 116.8(8) . .
C77 C76 C80 115.0(19) . .
C79 C77 C76 132.4(15) . .
C79 C77 C78 28.6(9) . .
C76 C77 C78 156.7(14) . .
C79 C77 C79 38.1(14) . 2_575
C76 C77 C79 94.6(10) . 2_575
C78 C77 C79 66.1(14) . 2_575
C79 C78 C77 51.1(19) . .
C79 C78 C79 11(3) . 2_575
C77 C78 C79 59.3(11) . 2_575
C79 C78 C80 113(3) . 2_575
C77 C78 C80 165(2) . 2_575
C79 C78 C80 105.3(15) 2_575 2_575
C78 C79 C79 160(5) . 2_575
C78 C79 C77 100(2) . .
C79 C79 C77 93(3) 2_575 .
C78 C79 C77 117(3) . 2_575
C79 C79 C77 48.5(18) 2_575 2_575
C77 C79 C77 141.9(14) . 2_575
C78 C79 C78 169(3) . 2_575
C79 C79 C78 8(2) 2_575 2_575
C77 C79 C78 87.5(12) . 2_575
C77 C79 C78 54.6(6) 2_575 2_575
C76 C80 C78 93(2) . 2_575
C82 C81 C83 63.1(11) . .
C81 C82 C83 70.9(11) . .
C81 C82 C84 113.9(13) . .
C83 C82 C84 49.1(9) . .
C84 C83 C83 75(2) 2_666 2_666
C84 C83 C84 122.2(19) 2_666 .
C83 C83 C84 47.4(14) 2_666 .
C84 C83 C82 147(2) 2_666 .
C83 C83 C82 110(3) 2_666 .
C84 C83 C82 70.2(15) . .
C84 C83 C81 126(2) 2_666 .
C83 C83 C81 156(3) 2_666 .
C84 C83 C81 110.5(19) . .
C82 C83 C81 46.0(9) . .
C83 C84 C83 57.8(19) 2_666 .
C83 C84 C82 110.5(18) 2_666 .
C83 C84 C82 60.7(12) . .

loop_
_geom_bond_atom_site_label_1
_geom_bond_atom_site_label_2
_geom_bond_distance
_geom_bond_site_symmetry_2
Nd1 O3 2.444(3) .
Nd1 O2 2.467(3) .
Nd1 O4 2.481(2) .
Nd1 O9 2.530(3) .
Nd1 O7 2.538(3) .
Nd1 O1 2.540(2) .
Nd1 N3 2.542(3) .
Nd1 N2 2.558(3) .
Nd1 N4 2.566(3) .
Nd1 C29 2.925(4) .
Nd1 C18 2.937(4) .
Nd1 C7 2.987(4) .
Nd2 O6 2.435(2) .
Nd2 O5 2.438(3) .
Nd2 O1 2.489(3) .
Nd2 O4 2.524(2) .
Nd2 O7 2.543(3) .
Nd2 N7 2.549(3) .
Nd2 N8 2.552(3) .
Nd2 O8 2.559(3) .
Nd2 N6 2.572(3) .
Nd2 C62 2.915(4) .
Nd2 C51 2.921(4) .
Nd2 C40 2.971(4) .
N1 C13 1.420(5) .
N1 C23 1.423(5) .
N1 C1 1.424(5) .
N2 C7 1.312(5) .
N2 C6 1.395(5) .
N3 C18 1.301(5) .
N3 C12 1.400(5) .
N4 C29 1.295(4) .
N4 C28 1.390(5) .
N5 C45 1.417(5) .
N5 C34 1.419(5) .
N5 C56 1.431(5) .
N6 C40 1.281(5) .
N6 C39 1.412(5) .
N7 C51 1.308(5) .
N7 C50 1.396(5) .
N8 C62 1.303(4) .
N8 C61 1.393(5) .
N10 C70 1.300(6) .
N10 C71 1.415(8) .
N10 C72 1.464(7) .
N11 C73 1.304(6) .
N11 C75 1.447(7) .
N11 C74 1.454(6) .
O1 C7 1.310(4) .
O2 C18 1.286(5) .
O3 C29 1.292(5) .
O4 C40 1.308(4) .
O5 C51 1.283(4) .
O6 C62 1.284(5) .
O7 C67 1.287(8) .
O7 C67' 1.290(7) .
O8 C70 1.238(5) .
O9 C73 1.265(5) .
C1 C2 1.379(5) .
C1 C6 1.407(5) .
C2 C3 1.375(6) .
C3 C4 1.378(6) .
C4 C5 1.382(6) .
C5 C6 1.377(5) .
C7 C8 1.531(5) .
C8 C9 1.530(6) .
C8 C11 1.535(5) .
C8 C10 1.540(5) .
C12 C17 1.388(5) .
C12 C13 1.416(5) .
C13 C14 1.391(5) .
C14 C15 1.382(5) .
C15 C16 1.376(6) .
C16 C17 1.384(5) .
C18 C19 1.546(5) .
C19 C21 1.513(6) .
C19 C20 1.517(6) .
C19 C22 1.539(6) .
C23 C24 1.383(5) .
C23 C28 1.408(5) .
C24 C25 1.388(6) .
C25 C26 1.380(6) .
C26 C27 1.365(6) .
C27 C28 1.396(5) .
C29 C30 1.560(5) .
C30 C33 1.517(5) .
C30 C31 1.526(5) .
C30 C32 1.529(5) .
C34 C35 1.390(5) .
C34 C39 1.400(5) .
C35 C36 1.371(5) .
C36 C37 1.400(6) .
C37 C38 1.376(5) .
C38 C39 1.387(5) .
C40 C41 1.534(5) .
C41 C44 1.535(5) .
C41 C42 1.536(5) .
C41 C43 1.541(5) .
C45 C46 1.396(5) .
C45 C50 1.405(5) .
C46 C47 1.379(5) .
C47 C48 1.364(6) .
C48 C49 1.383(5) .
C49 C50 1.384(5) .
C51 C52 1.537(5) .
C52 C54 1.522(5) .
C52 C55 1.524(6) .
C52 C53 1.538(5) .
C56 C57 1.393(5) .
C56 C61 1.397(5) .
C57 C58 1.376(6) .
C58 C59 1.374(6) .
C59 C60 1.388(6) .
C60 C61 1.383(6) .
C62 C63 1.550(5) .
C63 C65 1.528(5) .
C63 C64 1.533(6) .
C63 C66 1.539(6) .
N9 C69 1.369(12) .
N9 C67 1.397(12) .
N9 C68 1.530(11) .
N9' C69' 1.374(12) .
N9' C67' 1.381(11) .
N9' C68' 1.619(12) .
C76 C77 1.349(11) .
C76 C80 1.38(3) .
C77 C79 1.30(2) .
C77 C78 1.642(15) .
C77 C79 1.73(2) 2_575
C78 C79 0.80(2) .
C78 C79 1.84(3) 2_575
C78 C80 1.78(3) 2_575
C79 C79 1.07(3) 2_575
C79 C77 1.73(2) 2_575
C79 C78 1.84(3) 2_575
C80 C78 1.78(3) 2_575
C81 C82 1.303(17) .
C81 C83 1.71(2) .
C82 C83 1.62(3) .
C82 C84 1.74(2) .
C83 C84 1.07(2) 2_666
C83 C83 1.23(4) 2_666
C83 C84 1.40(2) .
C84 C83 1.07(2) 2_666
